data_4344165
loop_
_publ_author_name
'Chen Ling'
'Corbett, J.D.'

_publ_section_title
;
 Synthesis, structure and bonding of Lu7 Z2 Te2 (Z= Ni, Pd, Ru). Linking
 typical tricapped trigonal prisms in metal-rich compounds
;
_journal_name_full 'Inorganic Chemistry'
_journal_page_first 3371
_journal_page_last 3376
_journal_volume 43
_journal_year 2004
_chemical_formula_sum 'Lu7 Ni2 Te2'
_space_group_IT_number 44
_symmetry_space_group_name_Hall 'I 2 -2'
_symmetry_space_group_name_H-M 'I m m 2'
_cell_angle_alpha 90
_cell_angle_beta 90
_cell_angle_gamma 90
_cell_formula_units_Z 2
_cell_length_a 3.8169
_cell_length_b 15.086
_cell_length_c 9.3765
_cell_volume 539.915
_citation_journal_id_ASTM INOCAJ
_cod_data_source_file ChenLing_INOCAJ_2004_1285.cif
_cod_data_source_block Lu7Ni2Te2
_cod_original_cell_volume 539.9153
_cod_database_code 4344165

loop_
_symmetry_equiv_pos_as_xyz
x,y,z
-x,-y,z
-x,y,z
x,-y,z
x+1/2,y+1/2,z+1/2
-x+1/2,-y+1/2,z+1/2
-x+1/2,y+1/2,z+1/2
x+1/2,-y+1/2,z+1/2

loop_
_atom_site_label
_atom_site_type_symbol
_atom_site_fract_x
_atom_site_fract_y
_atom_site_fract_z
_atom_site_occupancy
_atom_site_U_iso_or_equiv
Te2 Te 0 0 0.3389 1 0.0
Ni1 Ni 0 0.2364 0.0684 1 0.0
Te1 Te 0 0.5 0.2335 1 0.0
Lu1 Lu 0 0.3543 0.7312 1 0.0
Lu4 Lu 0 0 0 1 0.0
Lu2 Lu 0 0.1337 0.5823 1 0.0
Lu3 Lu 0 0.3147 0.376 1 0.0
